data_4332493
loop_
_publ_author_name
'Cotton, F. Albert'
'Murillo, Carlos A.'
'Wang, Xiaoping'
'Wilkinson, Chad C.'

_publ_section_title
;
 Homologues of the Easily Ionized Compound Mo2(hpp)4Containing Smaller
 Bicyclic Guanidinates
;
_journal_issue 14
_journal_name_full 'Inorganic Chemistry'
_journal_page_first 5493
_journal_page_last 5500
_journal_paper_doi 10.1021/ic060449e
_journal_volume 45
_journal_year 2006
_chemical_formula_moiety 'C5 H11 N3 S'
_chemical_formula_sum 'C5 H11 N3 S'
_chemical_formula_weight 145.23
_chemical_name_systematic
; 
 ? 
;
_space_group_IT_number 14
_symmetry_cell_setting monoclinic
_symmetry_space_group_name_Hall '-P 2yn'
_symmetry_space_group_name_H-M 'P 1 21/n 1'
_atom_sites_solution_hydrogens geom
_atom_sites_solution_primary direct
_atom_sites_solution_secondary difmap
_audit_creation_method SHELXL-97
_cell_angle_alpha 90.00
_cell_angle_beta 94.71(3)
_cell_angle_gamma 90.00
_cell_formula_units_Z 4
_cell_length_a 6.300(3)
_cell_length_b 9.4910(16)
_cell_length_c 12.321(4)
_cell_measurement_reflns_used 227
_cell_measurement_temperature 213(2)
_cell_measurement_theta_max 23.5
_cell_measurement_theta_min 6.805
_cell_volume 734.2(4)
_computing_cell_refinement MADNES
_computing_data_collection MADNES
_computing_data_reduction PROCOR
_computing_molecular_graphics XP
_computing_structure_refinement 'SHELXL-97 (Sheldrick, 1997)'
_computing_structure_solution 'SHELXS-97 (Sheldrick, 1990)'
_diffrn_ambient_temperature 213(2)
_diffrn_measured_fraction_theta_full 0.987
_diffrn_measured_fraction_theta_max 0.987
_diffrn_measurement_device_type 'Nonius FAST'
_diffrn_measurement_method \w-scans
_diffrn_radiation_monochromator graphite
_diffrn_radiation_source 'fine-focus sealed tube'
_diffrn_radiation_type MoK\a
_diffrn_radiation_wavelength 0.71073
_diffrn_reflns_av_R_equivalents 0.0471
_diffrn_reflns_av_sigmaI/netI 0.0323
_diffrn_reflns_limit_h_max 6
_diffrn_reflns_limit_h_min -7
_diffrn_reflns_limit_k_max 11
_diffrn_reflns_limit_k_min -11
_diffrn_reflns_limit_l_max 14
_diffrn_reflns_limit_l_min -9
_diffrn_reflns_number 3497
_diffrn_reflns_theta_full 25.38
_diffrn_reflns_theta_max 25.38
_diffrn_reflns_theta_min 2.71
_exptl_absorpt_coefficient_mu 0.357
_exptl_absorpt_correction_T_max 0.9940
_exptl_absorpt_correction_T_min 0.8339
_exptl_absorpt_correction_type multi-scan
_exptl_absorpt_process_details SORTAV
_exptl_crystal_colour colorless
_exptl_crystal_density_diffrn 1.314
_exptl_crystal_density_meas ?
_exptl_crystal_density_method 'not measured'
_exptl_crystal_description plate
_exptl_crystal_F_000 312
_exptl_crystal_size_max 0.53
_exptl_crystal_size_mid 0.46
_exptl_crystal_size_min 0.02
_refine_diff_density_max 0.307
_refine_diff_density_min -0.177
_refine_diff_density_rms 0.061
_refine_ls_extinction_method none
_refine_ls_goodness_of_fit_ref 1.119
_refine_ls_hydrogen_treatment mixed
_refine_ls_matrix_type full
_refine_ls_number_parameters 126
_refine_ls_number_reflns 1335
_refine_ls_number_restraints 0
_refine_ls_restrained_S_all 1.119
_refine_ls_R_factor_all 0.0572
_refine_ls_R_factor_gt 0.0482
_refine_ls_shift/su_max 0.000
_refine_ls_shift/su_mean 0.000
_refine_ls_structure_factor_coef Fsqd
_refine_ls_weighting_details 'calc w=1/[\s^2^(Fo^2^)+(0.0585P)^2^+0.4042P] where P=(Fo^2^+2Fc^2^)/3'
_refine_ls_weighting_scheme calc
_refine_ls_wR_factor_gt 0.1182
_refine_ls_wR_factor_ref 0.1256
_reflns_number_gt 1162
_reflns_number_total 1335
_reflns_threshold_expression >2sigma(I)
_cod_data_source_file ic060449esup1.cif
_cod_data_source_block IV
_cod_depositor_comments
;
The following automatic conversions were performed:

'_symmetry_cell_setting' value 'Monoclinic' changed to 'monoclinic'
according to /home/saulius/struct/CIF-dictionaries/cif_core.dic
dictionary named 'cif_core.dic' version 2.4.2 from 2011-04-26.

Automatic conversion script
Id: cif_fix_values 1891 2012-01-12 08:04:46Z andrius 

The following automatic conversions were performed:

'_exptl_crystal_density_meas' value 'not measured' was changed to '?'
- the value is perceived as not measured.

Automatic conversion script
Id: cif_fix_values 3008 2015-01-20 13:52:24Z robertas 
;
_cod_original_sg_symbol_H-M P2(1)/n
_cod_database_code 4332493

loop_
_symmetry_equiv_pos_as_xyz
'x, y, z'
'-x+1/2, y+1/2, -z+1/2'
'-x, -y, -z'
'x-1/2, -y-1/2, z-1/2'

loop_
_atom_site_label
_atom_site_type_symbol
_atom_site_fract_x
_atom_site_fract_y
_atom_site_fract_z
_atom_site_U_iso_or_equiv
_atom_site_adp_type
_atom_site_occupancy
_atom_site_symmetry_multiplicity
_atom_site_calc_flag
N3 N 0.3521(3) 0.5704(2) 0.32248(17) 0.0437(5) Uani 1 1 d
C3 C 0.4744(3) 0.6730(2) 0.36830(18) 0.0379(5) Uani 1 1 d
N1 N 0.4033(4) 0.7077(3) 0.46349(19) 0.0537(6) Uani 1 1 d
C4 C 0.3893(5) 0.4963(3) 0.2230(3) 0.0518(7) Uani 1 1 d
C1 C 0.2120(5) 0.6317(4) 0.4843(2) 0.0597(8) Uani 1 1 d
C2 C 0.1993(4) 0.5206(3) 0.3974(2) 0.0542(7) Uani 1 1 d
N2 N 0.0539(4) 0.5858(3) 0.12085(18) 0.0499(6) Uani 1 1 d
C5 C 0.2842(4) 0.5684(3) 0.1229(2) 0.0507(7) Uani 1 1 d
S1 S 0.68524(10) 0.74811(7) 0.31508(6) 0.0486(3) Uani 1 1 d
H8 H 0.352(5) 0.667(3) 0.118(2) 0.060(8) Uiso 1 1 d
H9 H 0.310(4) 0.514(3) 0.063(2) 0.050(7) Uiso 1 1 d
H10 H 0.019(4) 0.634(3) 0.176(2) 0.047(8) Uiso 1 1 d
H1 H 0.456(5) 0.766(3) 0.503(2) 0.039(8) Uiso 1 1 d
H5 H 0.065(5) 0.520(3) 0.362(2) 0.058(8) Uiso 1 1 d
H7 H 0.334(5) 0.397(3) 0.230(2) 0.061(8) Uiso 1 1 d
H3 H 0.227(5) 0.599(3) 0.549(3) 0.071(10) Uiso 1 1 d
H6 H 0.540(5) 0.490(3) 0.217(2) 0.065(9) Uiso 1 1 d
H4 H 0.243(5) 0.426(3) 0.424(2) 0.058(8) Uiso 1 1 d
H2 H 0.080(6) 0.705(4) 0.473(3) 0.071(9) Uiso 1 1 d
H11 H -0.028(6) 0.500(5) 0.125(3) 0.092(12) Uiso 1 1 d

loop_
_atom_site_aniso_label
_atom_site_aniso_U_11
_atom_site_aniso_U_22
_atom_site_aniso_U_33
_atom_site_aniso_U_23
_atom_site_aniso_U_13
_atom_site_aniso_U_12
N3 0.0358(10) 0.0427(11) 0.0525(11) 0.0012(9) 0.0030(9) -0.0061(9)
C3 0.0297(11) 0.0380(12) 0.0455(12) 0.0063(10) 0.0002(9) 0.0047(9)
N1 0.0491(13) 0.0698(16) 0.0426(12) -0.0038(12) 0.0061(10) -0.0173(12)
C4 0.0435(14) 0.0397(14) 0.0721(17) -0.0094(12) 0.0045(12) 0.0044(11)
C1 0.0457(15) 0.087(2) 0.0473(15) 0.0118(15) 0.0092(12) -0.0133(15)
C2 0.0411(14) 0.0601(18) 0.0607(16) 0.0192(14) -0.0001(12) -0.0118(13)
N2 0.0521(13) 0.0541(14) 0.0440(12) -0.0031(11) 0.0065(9) 0.0047(11)
C5 0.0517(15) 0.0535(17) 0.0484(14) -0.0111(12) 0.0135(11) -0.0037(13)
S1 0.0365(4) 0.0489(4) 0.0622(5) -0.0023(3) 0.0147(3) -0.0068(3)

loop_
_atom_type_symbol
_atom_type_description
_atom_type_scat_dispersion_real
_atom_type_scat_dispersion_imag
_atom_type_scat_source
C C 0.0033 0.0016 'International Tables Vol C Tables 4.2.6.8 and 6.1.1.4'
H H 0.0000 0.0000 'International Tables Vol C Tables 4.2.6.8 and 6.1.1.4'
N N 0.0061 0.0033 'International Tables Vol C Tables 4.2.6.8 and 6.1.1.4'
S S 0.1246 0.1234 'International Tables Vol C Tables 4.2.6.8 and 6.1.1.4'

loop_
_geom_angle_atom_site_label_1
_geom_angle_atom_site_label_2
_geom_angle_atom_site_label_3
_geom_angle
C3 N3 C4 125.6(2)
C3 N3 C2 110.7(2)
C4 N3 C2 122.5(2)
N1 C3 N3 109.2(2)
N1 C3 S1 124.8(2)
N3 C3 S1 126.05(18)
C3 N1 C1 112.3(2)
C3 N1 H1 124(2)
C1 N1 H1 124(2)
N3 C4 C5 112.3(2)
N3 C4 H7 107.4(17)
C5 C4 H7 111.0(18)
N3 C4 H6 109.1(19)
C5 C4 H6 109.5(19)
H7 C4 H6 107(2)
N1 C1 C2 102.7(2)
N1 C1 H3 108(2)
C2 C1 H3 114(2)
N1 C1 H2 107.3(18)
C2 C1 H2 111.1(18)
H3 C1 H2 112(3)
N3 C2 C1 102.9(2)
N3 C2 H5 109.0(19)
C1 C2 H5 110.1(19)
N3 C2 H4 109.1(18)
C1 C2 H4 113.7(17)
H5 C2 H4 112(3)
C5 N2 H10 111.3(19)
C5 N2 H11 116(2)
H10 N2 H11 104(3)
N2 C5 C4 115.6(2)
N2 C5 H8 108.2(17)
C4 C5 H8 107.4(17)
N2 C5 H9 106.7(18)
C4 C5 H9 107.9(18)
H8 C5 H9 111(2)

loop_
_geom_bond_atom_site_label_1
_geom_bond_atom_site_label_2
_geom_bond_distance
N3 C3 1.337(3)
N3 C4 1.449(3)
N3 C2 1.466(3)
C3 N1 1.331(3)
C3 S1 1.687(2)
N1 C1 1.446(4)
N1 H1 0.79(3)
C4 C5 1.514(4)
C4 H7 1.01(3)
C4 H6 0.96(3)
C1 C2 1.500(5)
C1 H3 0.86(4)
C1 H2 1.09(4)
C2 H5 0.92(3)
C2 H4 0.98(3)
N2 C5 1.458(4)
N2 H10 0.86(3)
N2 H11 0.97(4)
C5 H8 1.03(3)
C5 H9 0.93(3)

loop_
_geom_torsion_atom_site_label_1
_geom_torsion_atom_site_label_2
_geom_torsion_atom_site_label_3
_geom_torsion_atom_site_label_4
_geom_torsion
C4 N3 C3 N1 -174.5(2)
C2 N3 C3 N1 -6.6(3)
C4 N3 C3 S1 5.7(3)
C2 N3 C3 S1 173.64(19)
N3 C3 N1 C1 -3.5(3)
S1 C3 N1 C1 176.3(2)
C3 N3 C4 C5 -89.4(3)
C2 N3 C4 C5 104.0(3)
C3 N1 C1 C2 11.5(3)
C3 N3 C2 C1 13.3(3)
C4 N3 C2 C1 -178.4(2)
N1 C1 C2 N3 -14.0(3)
N3 C4 C5 N2 -58.6(3)
